data_2009236
loop_
_publ_author_name
'Ward, Michael D.'
'McCleverty, Jon A.'
'Mann, Karen L. V.'
'Jeffery, John C.'
'Motson, Graham R.'
'Hurst, Joanne'

_publ_section_title
;
 Ternary lanthanide complexes of
 hydrotris[3-(2-pyridyl)pyrazol-1-yl]borate (Tp^py^) and anionic
 <i>O</i>,<i>O</i>-bidentate chelates: [Tb(Tp^py^)(dbm)~2~] and
 [Eu(Tp^py^)(trop)(NO~3~)] (Hdbm is dibenzoylmethane and Htrop is
 tropolone)
;
_journal_issue 12
_journal_name_full 'Acta Crystallographica Section C'
_journal_page_first 2055
_journal_page_last 2058
_journal_paper_doi 10.1107/S0108270199011051
_journal_volume 55
_journal_year 1999
_chemical_formula_iupac '[Eu(C7 H5 O2 )(NO3 )(C24 H19 BN9 )] , CH2 Cl2 '
_chemical_formula_moiety 'C31 H24 BEuN10 O5 , CH2 Cl2 '
_chemical_formula_sum 'C32 H26 B Cl2 Eu N10 O5'
_chemical_formula_weight 864.30
_chemical_name_systematic
;
 ?
;
_space_group_IT_number 2
_symmetry_cell_setting triclinic
_symmetry_space_group_name_Hall '-P 1'
_symmetry_space_group_name_H-M 'P -1'
_audit_creation_method SHELXL-97
_cell_angle_alpha 85.895(9)
_cell_angle_beta 72.163(10)
_cell_angle_gamma 78.536(8)
_cell_formula_units_Z 2
_cell_length_a 10.2193(19)
_cell_length_b 10.9574(12)
_cell_length_c 15.994(3)
_cell_measurement_reflns_used 264
_cell_measurement_temperature 173(2)
_cell_measurement_theta_max 27.4
_cell_measurement_theta_min 3
_cell_volume 1670.7(5)
_computing_cell_refinement 'SAINT (Siemens, 1995a)'
_computing_data_collection 'SMART (Siemens, 1995a)'
_computing_data_reduction SAINT
_computing_molecular_graphics 'SHELXTL (Siemens, 1995b)'
_computing_publication_material SHELXTL
_computing_structure_refinement 'SHELXL97 (Sheldrick, 1997)'
_computing_structure_solution 'SHELXS97 (Sheldrick, 1997)'
_diffrn_ambient_temperature 173(2)
_diffrn_measured_fraction_theta_full 0.985
_diffrn_measured_fraction_theta_max 0.985
_diffrn_measurement_device 'Siemens Smart area detector'
_diffrn_measurement_method '\w rotation with narrow frames'
_diffrn_radiation_monochromator graphite
_diffrn_radiation_source 'fine-focus sealed tube'
_diffrn_radiation_type MoK\a
_diffrn_radiation_wavelength 0.71073
_diffrn_reflns_av_R_equivalents 0.0320
_diffrn_reflns_av_sigmaI/netI 0.0535
_diffrn_reflns_limit_h_max 13
_diffrn_reflns_limit_h_min -13
_diffrn_reflns_limit_k_max 14
_diffrn_reflns_limit_k_min -14
_diffrn_reflns_limit_l_max 20
_diffrn_reflns_limit_l_min -20
_diffrn_reflns_number 17128
_diffrn_reflns_theta_full 27.48
_diffrn_reflns_theta_max 27.48
_diffrn_reflns_theta_min 1.90
_diffrn_standards_decay_% 0
_exptl_absorpt_coefficient_mu 2.095
_exptl_absorpt_correction_T_max 0.928
_exptl_absorpt_correction_T_min 0.685
_exptl_absorpt_correction_type empirical
_exptl_absorpt_process_details '(SADABS: Sheldrick, 1996)'
_exptl_crystal_colour 'pale yellow'
_exptl_crystal_density_diffrn 1.718
_exptl_crystal_density_method 'not measured'
_exptl_crystal_description needles
_exptl_crystal_F_000 860
_exptl_crystal_size_max 0.22
_exptl_crystal_size_mid 0.16
_exptl_crystal_size_min 0.05
_refine_diff_density_max 0.759
_refine_diff_density_min -0.883
_refine_ls_extinction_method none
_refine_ls_goodness_of_fit_ref 0.976
_refine_ls_hydrogen_treatment constr
_refine_ls_matrix_type full
_refine_ls_number_parameters 479
_refine_ls_number_reflns 7546
_refine_ls_number_restraints 6
_refine_ls_restrained_S_all 0.988
_refine_ls_R_factor_all 0.0388
_refine_ls_R_factor_gt 0.0279
_refine_ls_shift/su_max 0.002
_refine_ls_shift/su_mean 0.000
_refine_ls_structure_factor_coef Fsqd
_refine_ls_weighting_details 'calc w = 1/[\s^2^(Fo^2^)+(0.0243P)^2^] where P=(Fo^2^+2Fc^2^)/3'
_refine_ls_weighting_scheme calc
_refine_ls_wR_factor_ref 0.0581
_reflns_number_gt 6396
_reflns_number_total 7546
_reflns_threshold_expression I>2\s(I)
_cod_data_source_file cf1328.cif
_cod_data_source_block 2
_cod_original_cell_volume 1670.8(5)
_cod_original_sg_symbol_H-M P-1
_cod_database_code 2009236

loop_
_symmetry_equiv_pos_as_xyz
'x, y, z'
'-x, -y, -z'

loop_
_atom_site_label
_atom_site_fract_x
_atom_site_fract_y
_atom_site_fract_z
_atom_site_U_iso_or_equiv
_atom_site_adp_type
_atom_site_calc_flag
_atom_site_refinement_flags
_atom_site_occupancy
_atom_site_disorder_assembly
_atom_site_disorder_group
_atom_site_type_symbol
Eu1 0.699430(16) 0.669296(13) 0.733875(10) 0.01520(5) Uani d . 1 . . Eu
B1 1.0027(4) 0.4951(3) 0.8117(2) 0.0218(8) Uani d . 1 . . B
H1 1.0818 0.4478 0.8322 0.026 Uiso calc R 1 . . H
N11 1.0246(2) 0.6302(2) 0.78485(16) 0.0199(5) Uani d . 1 . . N
N12 0.9193(2) 0.7131(2) 0.76562(16) 0.0196(5) Uani d . 1 . . N
C13 0.9561(3) 0.8252(3) 0.75966(19) 0.0196(6) Uani d . 1 . . C
C14 1.0879(3) 0.8142(3) 0.7720(2) 0.0261(7) Uani d . 1 . . C
H14 1.1394 0.8784 0.7691 0.031 Uiso calc R 1 . . H
C15 1.1263(3) 0.6890(3) 0.7893(2) 0.0249(7) Uani d . 1 . . C
H15 1.2101 0.6509 0.8021 0.030 Uiso calc R 1 . . H
N21 0.7168(3) 0.9137(2) 0.77879(16) 0.0203(5) Uani d . 1 . . N
C22 0.8496(3) 0.9354(3) 0.75532(19) 0.0194(6) Uani d . 1 . . C
C23 0.8809(3) 1.0534(3) 0.7340(2) 0.0265(7) Uani d . 1 . . C
H23 0.9753 1.0649 0.7163 0.032 Uiso calc R 1 . . H
C24 0.7729(4) 1.1540(3) 0.7388(2) 0.0300(8) Uani d . 1 . . C
H24 0.7921 1.2355 0.7243 0.036 Uiso calc R 1 . . H
C25 0.6370(4) 1.1344(3) 0.7651(2) 0.0272(7) Uani d . 1 . . C
H25 0.5608 1.2020 0.7703 0.033 Uiso calc R 1 . . H
C26 0.6145(3) 1.0133(3) 0.7838(2) 0.0234(7) Uani d . 1 . . C
H26 0.5207 1.0001 0.8013 0.028 Uiso calc R 1 . . H
N31 0.8633(2) 0.5057(2) 0.88657(16) 0.0207(5) Uani d . 1 . . N
N32 0.7442(2) 0.5754(2) 0.87442(16) 0.0191(5) Uani d . 1 . . N
C33 0.6515(3) 0.5952(3) 0.95333(19) 0.0187(6) Uani d . 1 . . C
C34 0.7089(3) 0.5374(3) 1.0188(2) 0.0244(7) Uani d . 1 . . C
H34 0.6651 0.5368 1.0804 0.029 Uiso calc R 1 . . H
C35 0.8421(3) 0.4823(3) 0.9739(2) 0.0244(7) Uani d . 1 . . C
H35 0.9090 0.4353 0.9996 0.029 Uiso calc R 1 . . H
N41 0.4984(2) 0.7193(2) 0.88074(16) 0.0189(5) Uani d . 1 . . N
C42 0.5150(3) 0.6746(3) 0.95906(19) 0.0194(6) Uani d . 1 . . C
C43 0.4109(3) 0.7026(3) 1.0377(2) 0.0263(7) Uani d . 1 . . C
H43 0.4257 0.6705 1.0915 0.032 Uiso calc R 1 . . H
C44 0.2857(3) 0.7774(3) 1.0374(2) 0.0310(8) Uani d . 1 . . C
H44 0.2135 0.7979 1.0910 0.037 Uiso calc R 1 . . H
C45 0.2664(3) 0.8223(3) 0.9580(2) 0.0267(7) Uani d . 1 . . C
H45 0.1804 0.8731 0.9560 0.032 Uiso calc R 1 . . H
C46 0.3746(3) 0.7917(3) 0.8819(2) 0.0234(7) Uani d . 1 . . C
H46 0.3612 0.8232 0.8276 0.028 Uiso calc R 1 . . H
N51 0.9943(2) 0.4332(2) 0.73093(16) 0.0187(5) Uani d . 1 . . N
N52 0.8983(2) 0.4856(2) 0.68950(16) 0.0184(5) Uani d . 1 . . N
C53 0.9251(3) 0.4186(3) 0.61749(19) 0.0184(6) Uani d . 1 . . C
C54 1.0406(3) 0.3219(3) 0.6114(2) 0.0227(7) Uani d . 1 . . C
H54 1.0820 0.2612 0.5667 0.027 Uiso calc R 1 . . H
C55 1.0800(3) 0.3351(3) 0.6844(2) 0.0240(7) Uani d . 1 . . C
H55 1.1556 0.2833 0.6998 0.029 Uiso calc R 1 . . H
N61 0.7301(2) 0.5515(2) 0.58812(16) 0.0187(5) Uani d . 1 . . N
C62 0.8362(3) 0.4547(3) 0.55996(19) 0.0182(6) Uani d . 1 . . C
C63 0.8599(3) 0.3932(3) 0.48192(19) 0.0224(7) Uani d . 1 . . C
H63 0.9356 0.3252 0.4637 0.027 Uiso calc R 1 . . H
C64 0.7706(3) 0.4335(3) 0.4316(2) 0.0262(7) Uani d . 1 . . C
H64 0.7834 0.3925 0.3785 0.031 Uiso calc R 1 . . H
C65 0.6632(3) 0.5333(3) 0.4589(2) 0.0257(7) Uani d . 1 . . C
H65 0.6018 0.5632 0.4247 0.031 Uiso calc R 1 . . H
C66 0.6462(3) 0.5892(3) 0.5374(2) 0.0211(6) Uani d . 1 . . C
H66 0.5715 0.6578 0.5563 0.025 Uiso calc R 1 . . H
O21 0.5467(2) 0.82552(17) 0.68007(13) 0.0215(5) Uani d . 1 . . O
O22 0.8134(2) 0.78716(17) 0.60875(13) 0.0203(4) Uani d . 1 . . O
C71 0.7453(3) 0.8869(3) 0.58381(19) 0.0200(6) Uani d . 1 . . C
C72 0.5928(3) 0.9098(3) 0.62560(19) 0.0198(6) Uani d . 1 . . C
C73 0.4966(3) 1.0168(3) 0.6131(2) 0.0274(7) Uani d . 1 . . C
H73 0.4018 1.0161 0.6455 0.033 Uiso calc R 1 . . H
C74 0.5179(4) 1.1219(3) 0.5617(2) 0.0353(9) Uani d . 1 . . C
H74 0.4363 1.1836 0.5664 0.042 Uiso calc R 1 . . H
C75 0.6400(4) 1.1510(3) 0.5044(3) 0.0413(10) Uani d . 1 . . C
H75 0.6316 1.2291 0.4748 0.050 Uiso calc R 1 . . H
C76 0.7723(4) 1.0794(3) 0.4856(2) 0.0356(9) Uani d . 1 . . C
H76 0.8428 1.1138 0.4424 0.043 Uiso calc R 1 . . H
C77 0.8186(3) 0.9644(3) 0.5200(2) 0.0260(7) Uani d . 1 . . C
H77 0.9159 0.9328 0.4965 0.031 Uiso calc R 1 . . H
O11 0.4653(2) 0.60489(18) 0.72646(13) 0.0224(5) Uani d . 1 . . O
O12 0.6059(2) 0.46233(19) 0.77245(14) 0.0243(5) Uani d . 1 . . O
O13 0.4170(2) 0.4188(2) 0.75393(16) 0.0337(6) Uani d . 1 . . O
N1 0.4947(3) 0.4939(2) 0.75073(16) 0.0200(5) Uani d . 1 . . N
C99 1.2415(5) 0.1763(4) 0.9171(3) 0.0671(14) Uani d D 1 . . C
H99A 1.2526 0.2628 0.8988 0.081 Uiso calc PR 0.844(4) A 1 H
H99B 1.3339 0.1295 0.9190 0.081 Uiso calc PR 0.844(4) A 1 H
H9A' 1.3290 0.1640 0.8675 0.081 Uiso calc PR 0.156(4) A 2 H
H9B' 1.2129 0.2673 0.9266 0.081 Uiso calc PR 0.156(4) A 2 H
Cl1 1.12758(16) 0.17953(13) 1.02145(9) 0.0552(5) Uani d PD 0.844(4) A 1 Cl
Cl2 1.1959(3) 0.11259(13) 0.83879(12) 0.0739(8) Uani d PD 0.844(4) A 1 Cl
Cl1' 1.284(3) 0.1174(14) 1.0032(11) 0.229(17) Uani d PD 0.156(4) A 2 Cl
Cl2' 1.1099(9) 0.1300(9) 0.8779(9) 0.087(4) Uani d PD 0.156(4) A 2 Cl

loop_
_atom_site_aniso_label
_atom_site_aniso_U_11
_atom_site_aniso_U_22
_atom_site_aniso_U_33
_atom_site_aniso_U_12
_atom_site_aniso_U_13
_atom_site_aniso_U_23
Eu1 0.01523(8) 0.01501(7) 0.01507(8) -0.00136(5) -0.00539(6) 0.00148(5)
B1 0.0197(18) 0.0214(17) 0.0255(19) 0.0008(14) -0.0120(16) 0.0028(15)
N11 0.0171(13) 0.0221(13) 0.0216(14) -0.0015(10) -0.0093(11) 0.0011(10)
N12 0.0186(13) 0.0182(13) 0.0235(14) -0.0015(10) -0.0103(11) 0.0036(10)
C13 0.0214(16) 0.0215(15) 0.0168(15) -0.0066(12) -0.0055(13) 0.0003(12)
C14 0.0198(16) 0.0271(17) 0.0340(19) -0.0082(13) -0.0088(15) -0.0020(14)
C15 0.0178(16) 0.0331(18) 0.0258(18) -0.0047(13) -0.0089(14) -0.0035(14)
N21 0.0215(14) 0.0195(13) 0.0206(14) -0.0033(11) -0.0075(11) -0.0001(10)
C22 0.0224(16) 0.0209(15) 0.0163(15) -0.0058(12) -0.0063(13) -0.0026(12)
C23 0.0313(19) 0.0238(16) 0.0259(18) -0.0107(14) -0.0078(15) 0.0027(13)
C24 0.040(2) 0.0179(16) 0.032(2) -0.0068(14) -0.0106(17) 0.0003(14)
C25 0.0337(19) 0.0199(16) 0.0268(18) 0.0031(14) -0.0113(15) -0.0053(13)
C26 0.0226(17) 0.0226(16) 0.0243(17) 0.0000(13) -0.0078(14) -0.0038(13)
N31 0.0192(13) 0.0231(13) 0.0218(14) -0.0026(10) -0.0110(11) 0.0043(11)
N32 0.0173(13) 0.0209(13) 0.0198(13) -0.0028(10) -0.0077(11) 0.0032(10)
C33 0.0234(16) 0.0192(15) 0.0145(15) -0.0066(12) -0.0057(13) 0.0005(12)
C34 0.0294(18) 0.0299(17) 0.0167(16) -0.0094(14) -0.0093(14) 0.0035(13)
C35 0.0295(18) 0.0269(16) 0.0222(17) -0.0088(14) -0.0150(15) 0.0070(13)
N41 0.0183(13) 0.0193(12) 0.0183(13) -0.0038(10) -0.0042(11) 0.0004(10)
C42 0.0241(16) 0.0180(15) 0.0179(16) -0.0077(12) -0.0065(13) -0.0001(12)
C43 0.0331(19) 0.0270(17) 0.0177(16) -0.0042(14) -0.0070(14) -0.0005(13)
C44 0.0259(18) 0.0352(19) 0.0239(18) -0.0004(15) 0.0018(15) -0.0047(15)
C45 0.0194(16) 0.0269(17) 0.0292(19) 0.0015(13) -0.0037(14) -0.0024(14)
C46 0.0231(17) 0.0219(16) 0.0250(17) -0.0036(13) -0.0078(14) 0.0022(13)
N51 0.0163(13) 0.0169(12) 0.0218(14) 0.0003(10) -0.0071(11) 0.0030(10)
N52 0.0166(13) 0.0174(12) 0.0203(13) -0.0002(10) -0.0063(11) 0.0008(10)
C53 0.0167(15) 0.0158(14) 0.0208(16) -0.0059(12) -0.0014(13) 0.0007(12)
C54 0.0206(16) 0.0154(14) 0.0281(18) -0.0018(12) -0.0017(14) -0.0043(13)
C55 0.0197(16) 0.0167(15) 0.0309(19) 0.0016(12) -0.0045(14) 0.0018(13)
N61 0.0205(13) 0.0180(12) 0.0181(13) -0.0062(10) -0.0058(11) 0.0036(10)
C62 0.0197(15) 0.0152(14) 0.0191(16) -0.0078(12) -0.0025(13) 0.0015(12)
C63 0.0257(17) 0.0202(15) 0.0204(16) -0.0089(13) -0.0021(14) -0.0031(12)
C64 0.0337(19) 0.0320(18) 0.0155(16) -0.0189(15) -0.0026(14) -0.0020(13)
C65 0.0292(18) 0.0315(18) 0.0208(17) -0.0132(14) -0.0105(14) 0.0051(14)
C66 0.0219(16) 0.0215(15) 0.0209(16) -0.0073(12) -0.0071(13) 0.0064(12)
O21 0.0217(11) 0.0183(10) 0.0245(12) -0.0022(9) -0.0088(9) 0.0044(9)
O22 0.0228(11) 0.0162(10) 0.0206(11) -0.0011(8) -0.0062(9) 0.0007(8)
C71 0.0262(17) 0.0160(14) 0.0215(16) -0.0052(12) -0.0116(14) -0.0006(12)
C72 0.0243(16) 0.0187(15) 0.0197(16) -0.0060(12) -0.0103(13) 0.0009(12)
C73 0.0263(18) 0.0238(16) 0.0323(19) -0.0013(13) -0.0129(15) 0.0065(14)
C74 0.038(2) 0.0230(17) 0.050(2) -0.0008(15) -0.0250(19) 0.0093(16)
C75 0.048(2) 0.0242(18) 0.062(3) -0.0146(17) -0.031(2) 0.0227(17)
C76 0.043(2) 0.0298(19) 0.042(2) -0.0188(17) -0.0213(18) 0.0172(16)
C77 0.0279(18) 0.0246(17) 0.0276(18) -0.0106(14) -0.0083(15) 0.0029(14)
O11 0.0209(11) 0.0180(11) 0.0252(12) -0.0001(8) -0.0052(9) 0.0029(9)
O12 0.0213(11) 0.0268(11) 0.0270(12) -0.0049(9) -0.0113(10) 0.0040(9)
O13 0.0304(13) 0.0287(12) 0.0475(16) -0.0151(10) -0.0140(12) 0.0018(11)
N1 0.0192(13) 0.0221(13) 0.0166(13) -0.0047(11) -0.0014(11) -0.0010(10)
C99 0.075(4) 0.070(3) 0.047(3) -0.015(3) -0.002(3) -0.014(2)
Cl1 0.0594(10) 0.0600(9) 0.0384(8) -0.0141(7) 0.0017(6) -0.0134(6)
Cl2 0.148(2) 0.0355(7) 0.0499(10) -0.0037(10) -0.0555(13) -0.0008(7)
Cl1' 0.55(5) 0.141(14) 0.128(13) -0.23(2) -0.20(2) 0.070(11)
Cl2' 0.028(5) 0.058(5) 0.149(11) 0.005(4) 0.002(5) 0.009(6)

loop_
_atom_type_symbol
_atom_type_description
_atom_type_scat_dispersion_real
_atom_type_scat_dispersion_imag
_atom_type_scat_source
C C 0.0033 0.0016 'International Tables Vol C Tables 4.2.6.8 and 6.1.1.4'
H H 0.0000 0.0000 'International Tables Vol C Tables 4.2.6.8 and 6.1.1.4'
B B 0.0013 0.0007 'International Tables Vol C Tables 4.2.6.8 and 6.1.1.4'
N N 0.0061 0.0033 'International Tables Vol C Tables 4.2.6.8 and 6.1.1.4'
O O 0.0106 0.0060 'International Tables Vol C Tables 4.2.6.8 and 6.1.1.4'
Eu Eu -0.1578 3.6682 'International Tables Vol C Tables 4.2.6.8 and 6.1.1.4'
Cl Cl 0.1484 0.1585 'International Tables Vol C Tables 4.2.6.8 and 6.1.1.4'

loop_
_geom_angle_atom_site_label_1
_geom_angle_atom_site_label_2
_geom_angle_atom_site_label_3
_geom_angle
_geom_angle_publ_flag
O21 Eu1 O22 64.89(7) yes
O21 Eu1 N52 143.84(7) ?
O22 Eu1 N52 90.31(7) ?
O21 Eu1 N32 142.58(7) ?
O22 Eu1 N32 137.85(7) ?
N52 Eu1 N32 73.36(8) yes
O21 Eu1 N12 122.52(7) ?
O22 Eu1 N12 74.32(7) ?
N52 Eu1 N12 69.72(8) yes
N32 Eu1 N12 63.61(8) yes
O21 Eu1 O12 112.58(7) ?
O22 Eu1 O12 140.84(7) ?
N52 Eu1 O12 69.77(7) ?
N32 Eu1 O12 69.64(7) ?
N12 Eu1 O12 124.57(7) ?
O21 Eu1 N41 81.42(7) ?
O22 Eu1 N41 136.20(7) ?
N52 Eu1 N41 131.38(7) yes
N32 Eu1 N41 62.32(7) yes
N12 Eu1 N41 104.70(8) yes
O12 Eu1 N41 76.69(7) ?
O21 Eu1 N61 84.16(7) ?
O22 Eu1 N61 70.92(7) ?
N52 Eu1 N61 62.18(7) yes
N32 Eu1 N61 127.57(7) yes
N12 Eu1 N61 119.04(8) yes
O12 Eu1 N61 69.96(7) ?
N41 Eu1 N61 134.86(7) yes
O21 Eu1 O11 64.28(6) yes
O22 Eu1 O11 115.05(6) ?
N52 Eu1 O11 108.97(7) ?
N32 Eu1 O11 107.03(7) ?
N12 Eu1 O11 170.63(7) ?
O12 Eu1 O11 48.31(6) ?
N41 Eu1 O11 68.86(7) ?
N61 Eu1 O11 66.32(7) ?
O21 Eu1 N21 68.98(7) ?
O22 Eu1 N21 66.89(7) ?
N52 Eu1 N21 126.90(7) yes
N32 Eu1 N21 91.98(7) yes
N12 Eu1 N21 58.34(7) yes
O12 Eu1 N21 151.61(7) ?
N41 Eu1 N21 75.58(7) yes
N61 Eu1 N21 136.50(7) yes
O11 Eu1 N21 124.08(6) ?
O21 Eu1 N1 88.40(7) ?
O22 Eu1 N1 130.22(7) ?
N52 Eu1 N1 88.77(7) ?
N32 Eu1 N1 88.91(7) ?
N12 Eu1 N1 148.60(7) ?
O12 Eu1 N1 24.18(6) ?
N41 Eu1 N1 72.11(7) ?
N61 Eu1 N1 64.92(7) ?
O11 Eu1 N1 24.17(6) ?
N21 Eu1 N1 142.88(7) ?
O21 Eu1 C72 19.67(7) ?
O22 Eu1 C72 45.89(7) ?
N52 Eu1 C72 132.38(8) ?
N32 Eu1 C72 149.54(8) ?
N12 Eu1 C72 106.03(7) ?
O12 Eu1 C72 129.19(7) ?
N41 Eu1 C72 96.10(7) ?
N61 Eu1 C72 82.83(7) ?
O11 Eu1 C72 81.83(7) ?
N21 Eu1 C72 60.37(7) ?
N1 Eu1 C72 105.37(7) ?
N51 B1 N31 111.0(2) ?
N51 B1 N11 107.5(2) ?
N31 B1 N11 106.5(2) ?
C15 N11 N12 110.3(2) ?
C15 N11 B1 130.1(2) ?
N12 N11 B1 118.8(2) ?
C13 N12 N11 106.1(2) ?
C13 N12 Eu1 125.22(18) ?
N11 N12 Eu1 128.53(17) ?
N12 C13 C14 110.6(3) ?
N12 C13 C22 117.6(3) ?
C14 C13 C22 131.1(3) ?
C15 C14 C13 104.6(3) ?
N11 C15 C14 108.4(3) ?
C26 N21 C22 116.8(2) ?
C26 N21 Eu1 123.40(19) ?
C22 N21 Eu1 113.52(17) ?
N21 C22 C23 122.6(3) ?
N21 C22 C13 114.5(2) ?
C23 C22 C13 122.8(3) ?
C24 C23 C22 119.1(3) ?
C25 C24 C23 119.1(3) ?
C24 C25 C26 118.3(3) ?
N21 C26 C25 124.1(3) ?
C35 N31 N32 109.0(2) ?
C35 N31 B1 128.9(2) ?
N32 N31 B1 119.9(2) ?
C33 N32 N31 107.0(2) ?
C33 N32 Eu1 123.54(18) ?
N31 N32 Eu1 129.30(18) ?
N32 C33 C34 110.5(3) ?
N32 C33 C42 118.0(2) ?
C34 C33 C42 131.4(3) ?
C35 C34 C33 104.6(3) ?
N31 C35 C34 108.9(3) ?
C46 N41 C42 117.4(3) ?
C46 N41 Eu1 121.25(19) ?
C42 N41 Eu1 121.32(18) ?
N41 C42 C43 122.1(3) ?
N41 C42 C33 114.8(3) ?
C43 C42 C33 123.1(3) ?
C44 C43 C42 119.5(3) ?
C43 C44 C45 119.1(3) ?
C46 C45 C44 118.6(3) ?
N41 C46 C45 123.2(3) ?
C55 N51 N52 109.4(2) ?
C55 N51 B1 129.8(2) ?
N52 N51 B1 120.4(2) ?
C53 N52 N51 106.8(2) ?
C53 N52 Eu1 123.64(18) ?
N51 N52 Eu1 129.57(18) ?
N52 C53 C54 110.3(3) ?
N52 C53 C62 118.5(3) ?
C54 C53 C62 131.2(3) ?
C55 C54 C53 104.3(3) ?
N51 C55 C54 109.2(3) ?
C66 N61 C62 117.5(3) ?
C66 N61 Eu1 121.8(2) ?
C62 N61 Eu1 120.56(18) ?
N61 C62 C63 122.6(3) ?
N61 C62 C53 115.1(3) ?
C63 C62 C53 122.3(3) ?
C64 C63 C62 118.4(3) ?
C65 C64 C63 119.5(3) ?
C64 C65 C66 118.6(3) ?
N61 C66 C65 123.3(3) ?
C72 O21 Eu1 121.65(18) ?
C71 O22 Eu1 120.39(18) ?
O22 C71 C77 119.2(3) ?
O22 C71 C72 115.5(2) ?
C77 C71 C72 125.3(3) ?
O22 C71 Eu1 39.76(13) ?
C77 C71 Eu1 157.7(2) ?
C72 C71 Eu1 76.27(15) ?
O21 C72 C73 118.7(3) ?
O21 C72 C71 115.3(2) ?
C73 C72 C71 126.0(3) ?
O21 C72 Eu1 38.68(13) ?
C73 C72 Eu1 154.5(2) ?
C71 C72 Eu1 77.52(15) ?
C74 C73 C72 130.7(3) ?
C73 C74 C75 129.8(3) ?
C76 C75 C74 127.3(3) ?
C75 C76 C77 129.9(3) ?
C76 C77 C71 130.8(3) ?
N1 O11 Eu1 95.60(15) ?
N1 O12 Eu1 98.62(15) ?
O13 N1 O11 121.3(2) ?
O13 N1 O12 121.4(2) ?
O11 N1 O12 117.3(2) ?
O13 N1 Eu1 176.5(2) ?
O11 N1 Eu1 60.23(13) ?
O12 N1 Eu1 57.20(13) ?
Cl1' C99 Cl2 132.2(5) ?
Cl1' C99 Cl1 55.4(11) ?
Cl2 C99 Cl1 116.3(3) ?
Cl1' C99 Cl2' 124.4(7) ?
Cl2 C99 Cl2' 29.6(4) ?
Cl1 C99 Cl2' 88.5(5) ?

loop_
_geom_bond_atom_site_label_1
_geom_bond_atom_site_label_2
_geom_bond_site_symmetry_2
_geom_bond_distance
_geom_bond_publ_flag
Eu1 O21 . 2.3784(18) yes
Eu1 O22 . 2.414(2) yes
Eu1 N52 . 2.526(2) yes
Eu1 N32 . 2.536(2) yes
Eu1 N12 . 2.588(2) yes
Eu1 O12 . 2.596(2) yes
Eu1 N41 . 2.611(2) yes
Eu1 N61 . 2.650(2) yes
Eu1 O11 . 2.663(2) yes
Eu1 N21 . 2.875(2) yes
Eu1 N1 . 3.053(3) ?
Eu1 C72 . 3.239(3) ?
B1 N51 . 1.534(4) ?
B1 N31 . 1.545(4) ?
B1 N11 . 1.553(4) ?
N11 C15 . 1.348(4) ?
N11 N12 . 1.361(3) ?
N12 C13 . 1.344(4) ?
C13 C14 . 1.401(4) ?
C13 C22 . 1.470(4) ?
C14 C15 . 1.382(4) ?
N21 C26 . 1.341(4) ?
N21 C22 . 1.357(4) ?
C22 C23 . 1.387(4) ?
C23 C24 . 1.385(4) ?
C24 C25 . 1.378(5) ?
C25 C26 . 1.388(4) ?
N31 C35 . 1.360(4) ?
N31 N32 . 1.363(3) ?
N32 C33 . 1.328(4) ?
C33 C34 . 1.406(4) ?
C33 C42 . 1.470(4) ?
C34 C35 . 1.367(4) ?
N41 C46 . 1.349(4) ?
N41 C42 . 1.359(4) ?
C42 C43 . 1.383(4) ?
C43 C44 . 1.376(4) ?
C44 C45 . 1.386(4) ?
C45 C46 . 1.380(4) ?
N51 C55 . 1.348(4) ?
N51 N52 . 1.360(3) ?
N52 C53 . 1.337(4) ?
C53 C54 . 1.404(4) ?
C53 C62 . 1.465(4) ?
C54 C55 . 1.372(4) ?
N61 C66 . 1.342(4) ?
N61 C62 . 1.347(4) ?
C62 C63 . 1.393(4) ?
C63 C64 . 1.384(4) ?
C64 C65 . 1.374(4) ?
C65 C66 . 1.384(4) ?
O21 C72 . 1.281(3) ?
O22 C71 . 1.282(3) ?
C71 C77 . 1.408(4) ?
C71 C72 . 1.473(4) ?
C72 C73 . 1.418(4) ?
C73 C74 . 1.379(4) ?
C74 C75 . 1.384(5) ?
C75 C76 . 1.377(5) ?
C76 C77 . 1.392(4) ?
O11 N1 . 1.256(3) ?
O12 N1 . 1.265(3) ?
O13 N1 . 1.241(3) ?
C99 Cl1' . 1.623(11) ?
C99 Cl2 . 1.698(5) ?
C99 Cl1 . 1.716(4) ?
C99 Cl2' . 1.813(10) ?

loop_
_geom_torsion_atom_site_label_1
_geom_torsion_atom_site_label_2
_geom_torsion_atom_site_label_3
_geom_torsion_atom_site_label_4
_geom_torsion
N51 B1 N11 C15 -124.0(3)
N31 B1 N11 C15 116.9(3)
N51 B1 N11 N12 67.3(3)
N31 B1 N11 N12 -51.8(3)
C15 N11 N12 C13 -1.1(3)
B1 N11 N12 C13 169.7(3)
C15 N11 N12 Eu1 174.5(2)
B1 N11 N12 Eu1 -14.7(4)
O21 Eu1 N12 C13 4.5(3)
O22 Eu1 N12 C13 50.0(2)
N52 Eu1 N12 C13 146.3(3)
N32 Eu1 N12 C13 -132.8(3)
O12 Eu1 N12 C13 -168.4(2)
N41 Eu1 N12 C13 -84.6(2)
N61 Eu1 N12 C13 107.0(2)
O11 Eu1 N12 C13 -130.1(4)
N21 Eu1 N12 C13 -22.2(2)
N1 Eu1 N12 C13 -164.2(2)
C72 Eu1 N12 C13 16.3(2)
O21 Eu1 N12 N11 -170.2(2)
O22 Eu1 N12 N11 -124.8(2)
N52 Eu1 N12 N11 -28.5(2)
N32 Eu1 N12 N11 52.4(2)
O12 Eu1 N12 N11 16.9(3)
N41 Eu1 N12 N11 100.7(2)
N61 Eu1 N12 N11 -67.8(2)
O11 Eu1 N12 N11 55.2(5)
N21 Eu1 N12 N11 163.0(3)
N1 Eu1 N12 N11 21.0(3)
C72 Eu1 N12 N11 -158.4(2)
N11 N12 C13 C14 2.1(3)
Eu1 N12 C13 C14 -173.6(2)
N11 N12 C13 C22 -169.1(2)
Eu1 N12 C13 C22 15.2(4)
N12 C13 C14 C15 -2.3(4)
C22 C13 C14 C15 167.3(3)
N12 N11 C15 C14 -0.4(3)
B1 N11 C15 C14 -169.8(3)
C13 C14 C15 N11 1.6(3)
O21 Eu1 N21 C26 23.1(2)
O22 Eu1 N21 C26 93.8(2)
N52 Eu1 N21 C26 165.5(2)
N32 Eu1 N21 C26 -123.9(2)
N12 Eu1 N21 C26 179.1(3)
O12 Eu1 N21 C26 -75.8(3)
N41 Eu1 N21 C26 -63.1(2)
N61 Eu1 N21 C26 78.8(2)
O11 Eu1 N21 C26 -11.7(3)
N1 Eu1 N21 C26 -33.1(3)
C72 Eu1 N21 C26 42.7(2)
O21 Eu1 N21 C22 -128.0(2)
O22 Eu1 N21 C22 -57.28(19)
N52 Eu1 N21 C22 14.5(2)
N32 Eu1 N21 C22 85.07(19)
N12 Eu1 N21 C22 28.01(18)
O12 Eu1 N21 C22 133.15(19)
N41 Eu1 N21 C22 145.8(2)
N61 Eu1 N21 C22 -72.3(2)
O11 Eu1 N21 C22 -162.77(17)
N1 Eu1 N21 C22 175.88(16)
C72 Eu1 N21 C22 -108.4(2)
C26 N21 C22 C23 -2.4(4)
Eu1 N21 C22 C23 150.7(2)
C26 N21 C22 C13 174.0(3)
Eu1 N21 C22 C13 -32.9(3)
N12 C13 C22 N21 15.0(4)
C14 C13 C22 N21 -154.0(3)
N12 C13 C22 C23 -168.6(3)
C14 C13 C22 C23 22.4(5)
N21 C22 C23 C24 1.7(5)
C13 C22 C23 C24 -174.4(3)
C22 C23 C24 C25 0.3(5)
C23 C24 C25 C26 -1.4(5)
C22 N21 C26 C25 1.2(4)
Eu1 N21 C26 C25 -149.0(2)
C24 C25 C26 N21 0.7(5)
N51 B1 N31 C35 136.7(3)
N11 B1 N31 C35 -106.5(3)
N51 B1 N31 N32 -62.2(3)
N11 B1 N31 N32 54.6(3)
C35 N31 N32 C33 0.4(3)
B1 N31 N32 C33 -164.0(3)
C35 N31 N32 Eu1 176.05(19)
B1 N31 N32 Eu1 11.6(4)
O21 Eu1 N32 C33 14.5(3)
O22 Eu1 N32 C33 128.3(2)
N52 Eu1 N32 C33 -160.4(2)
N12 Eu1 N32 C33 124.4(2)
O12 Eu1 N32 C33 -86.4(2)
N41 Eu1 N32 C33 -1.1(2)
N61 Eu1 N32 C33 -128.1(2)
O11 Eu1 N32 C33 -55.2(2)
N21 Eu1 N32 C33 71.5(2)
N1 Eu1 N32 C33 -71.4(2)
C72 Eu1 N32 C33 48.0(3)
O21 Eu1 N32 N31 -160.42(19)
O22 Eu1 N32 N31 -46.6(3)
N52 Eu1 N32 N31 24.6(2)
N12 Eu1 N32 N31 -50.6(2)
O12 Eu1 N32 N31 98.7(2)
N41 Eu1 N32 N31 -176.1(3)
N61 Eu1 N32 N31 57.0(3)
O11 Eu1 N32 N31 129.9(2)
N21 Eu1 N32 N31 -103.5(2)
N1 Eu1 N32 N31 113.6(2)
C72 Eu1 N32 N31 -127.0(2)
N31 N32 C33 C34 -0.4(3)
Eu1 N32 C33 C34 -176.36(18)
N31 N32 C33 C42 176.8(2)
Eu1 N32 C33 C42 0.8(4)
N32 C33 C34 C35 0.3(3)
C42 C33 C34 C35 -176.4(3)
N32 N31 C35 C34 -0.3(3)
B1 N31 C35 C34 162.4(3)
C33 C34 C35 N31 0.0(3)
O21 Eu1 N41 C46 10.0(2)
O22 Eu1 N41 C46 49.0(3)
N52 Eu1 N41 C46 -152.7(2)
N32 Eu1 N41 C46 -179.5(2)
N12 Eu1 N41 C46 131.5(2)
O12 Eu1 N41 C46 -105.7(2)
N61 Eu1 N41 C46 -62.8(2)
O11 Eu1 N41 C46 -55.6(2)
N21 Eu1 N41 C46 80.4(2)
N1 Eu1 N41 C46 -81.1(2)
C72 Eu1 N41 C46 23.1(2)
O21 Eu1 N41 C42 -169.2(2)
O22 Eu1 N41 C42 -130.2(2)
N52 Eu1 N41 C42 28.1(3)
N32 Eu1 N41 C42 1.3(2)
N12 Eu1 N41 C42 -47.7(2)
O12 Eu1 N41 C42 75.1(2)
N61 Eu1 N41 C42 118.0(2)
O11 Eu1 N41 C42 125.2(2)
N21 Eu1 N41 C42 -98.8(2)
N1 Eu1 N41 C42 99.7(2)
C72 Eu1 N41 C42 -156.0(2)
C46 N41 C42 C43 -0.8(4)
Eu1 N41 C42 C43 178.4(2)
C46 N41 C42 C33 179.4(3)
Eu1 N41 C42 C33 -1.4(3)
N32 C33 C42 N41 0.4(4)
C34 C33 C42 N41 176.9(3)
N32 C33 C42 C43 -179.4(3)
C34 C33 C42 C43 -2.9(5)
N41 C42 C43 C44 0.4(5)
C33 C42 C43 C44 -179.8(3)
C42 C43 C44 C45 0.5(5)
C43 C44 C45 C46 -0.9(5)
C42 N41 C46 C45 0.4(4)
Eu1 N41 C46 C45 -178.9(2)
C44 C45 C46 N41 0.5(5)
N31 B1 N51 C55 -127.7(3)
N11 B1 N51 C55 116.1(3)
N31 B1 N51 N52 60.2(3)
N11 B1 N51 N52 -56.0(3)
C55 N51 N52 C53 0.4(3)
B1 N51 N52 C53 173.9(2)
C55 N51 N52 Eu1 178.87(18)
B1 N51 N52 Eu1 -7.6(4)
O21 Eu1 N52 C53 -23.4(3)
O22 Eu1 N52 C53 -68.0(2)
N32 Eu1 N52 C53 151.4(2)
N12 Eu1 N52 C53 -141.2(2)
O12 Eu1 N52 C53 77.5(2)
N41 Eu1 N52 C53 126.8(2)
N61 Eu1 N52 C53 0.1(2)
O11 Eu1 N52 C53 48.7(2)
N21 Eu1 N52 C53 -128.9(2)
N1 Eu1 N52 C53 62.2(2)
C72 Eu1 N52 C53 -47.6(3)
O21 Eu1 N52 N51 158.33(19)
O22 Eu1 N52 N51 113.7(2)
N32 Eu1 N52 N51 -26.8(2)
N12 Eu1 N52 N51 40.6(2)
O12 Eu1 N52 N51 -100.8(2)
N41 Eu1 N52 N51 -51.4(3)
N61 Eu1 N52 N51 -178.2(2)
O11 Eu1 N52 N51 -129.6(2)
N21 Eu1 N52 N51 52.8(2)
N1 Eu1 N52 N51 -116.1(2)
C72 Eu1 N52 N51 134.1(2)
N51 N52 C53 C54 -0.5(3)
Eu1 N52 C53 C54 -179.11(18)
N51 N52 C53 C62 179.8(2)
Eu1 N52 C53 C62 1.2(4)
N52 C53 C54 C55 0.4(3)
C62 C53 C54 C55 -180.0(3)
N52 N51 C55 C54 -0.1(3)
B1 N51 C55 C54 -172.9(3)
C53 C54 C55 N51 -0.2(3)
O21 Eu1 N61 C66 -11.7(2)
O22 Eu1 N61 C66 -77.1(2)
N52 Eu1 N61 C66 -178.0(2)
N32 Eu1 N61 C66 146.5(2)
N12 Eu1 N61 C66 -135.9(2)
O12 Eu1 N61 C66 104.9(2)
N41 Eu1 N61 C66 60.0(2)
O11 Eu1 N61 C66 52.7(2)
N21 Eu1 N61 C66 -62.5(2)
N1 Eu1 N61 C66 79.3(2)
C72 Eu1 N61 C66 -31.5(2)
O21 Eu1 N61 C62 164.7(2)
O22 Eu1 N61 C62 99.3(2)
N52 Eu1 N61 C62 -1.57(19)
N32 Eu1 N61 C62 -37.0(2)
N12 Eu1 N61 C62 40.6(2)
O12 Eu1 N61 C62 -78.6(2)
N41 Eu1 N61 C62 -123.5(2)
O11 Eu1 N61 C62 -130.8(2)
N21 Eu1 N61 C62 113.9(2)
N1 Eu1 N61 C62 -104.3(2)
C72 Eu1 N61 C62 145.0(2)
C66 N61 C62 C63 -0.7(4)
Eu1 N61 C62 C63 -177.3(2)
C66 N61 C62 C53 179.3(2)
Eu1 N61 C62 C53 2.7(3)
N52 C53 C62 N61 -2.6(4)
C54 C53 C62 N61 177.8(3)
N52 C53 C62 C63 177.4(3)
C54 C53 C62 C63 -2.1(5)
N61 C62 C63 C64 0.0(4)
C53 C62 C63 C64 180.0(3)
C62 C63 C64 C65 0.9(4)
C63 C64 C65 C66 -1.1(4)
C62 N61 C66 C65 0.5(4)
Eu1 N61 C66 C65 177.0(2)
C64 C65 C66 N61 0.4(5)
O22 Eu1 O21 C72 -13.4(2)
N52 Eu1 O21 C72 -64.3(2)
N32 Eu1 O21 C72 123.9(2)
N12 Eu1 O21 C72 35.9(2)
O12 Eu1 O21 C72 -150.5(2)
N41 Eu1 O21 C72 137.9(2)
N61 Eu1 O21 C72 -85.0(2)
O11 Eu1 O21 C72 -151.5(2)
N21 Eu1 O21 C72 60.1(2)
N1 Eu1 O21 C72 -150.0(2)
O21 Eu1 O22 C71 12.18(19)
N52 Eu1 O22 C71 164.9(2)
N32 Eu1 O22 C71 -129.9(2)
N12 Eu1 O22 C71 -126.3(2)
O12 Eu1 O22 C71 107.7(2)
N41 Eu1 O22 C71 -31.2(2)
N61 Eu1 O22 C71 104.7(2)
O11 Eu1 O22 C71 53.8(2)
N21 Eu1 O22 C71 -64.5(2)
N1 Eu1 O22 C71 76.3(2)
C72 Eu1 O22 C71 5.95(19)
Eu1 O22 C71 C77 170.0(2)
Eu1 O22 C71 C72 -10.4(3)
O21 Eu1 C71 O22 -164.5(2)
N52 Eu1 C71 O22 -16.0(2)
N32 Eu1 C71 O22 73.4(2)
N12 Eu1 C71 O22 51.1(2)
O12 Eu1 C71 O22 -97.8(2)
N41 Eu1 C71 O22 155.91(19)
N61 Eu1 C71 O22 -69.8(2)
O11 Eu1 C71 O22 -131.6(2)
N21 Eu1 C71 O22 106.1(2)
N1 Eu1 C71 O22 -117.7(2)
C72 Eu1 C71 O22 -170.3(3)
O21 Eu1 C71 C77 172.0(6)
O22 Eu1 C71 C77 -23.5(5)
N52 Eu1 C71 C77 -39.5(6)
N32 Eu1 C71 C77 49.8(6)
N12 Eu1 C71 C77 27.5(6)
O12 Eu1 C71 C77 -121.4(5)
N41 Eu1 C71 C77 132.4(5)
N61 Eu1 C71 C77 -93.4(6)
O11 Eu1 C71 C77 -155.1(5)
N21 Eu1 C71 C77 82.6(5)
N1 Eu1 C71 C77 -141.2(5)
C72 Eu1 C71 C77 166.2(6)
O21 Eu1 C71 C72 5.81(14)
O22 Eu1 C71 C72 170.3(3)
N52 Eu1 C71 C72 154.31(16)
N32 Eu1 C71 C72 -116.31(18)
N12 Eu1 C71 C72 -138.63(17)
O12 Eu1 C71 C72 72.5(2)
N41 Eu1 C71 C72 -33.79(18)
N61 Eu1 C71 C72 100.47(17)
O11 Eu1 C71 C72 38.75(17)
N21 Eu1 C71 C72 -83.61(17)
N1 Eu1 C71 C72 52.60(18)
Eu1 O21 C72 C73 -164.3(2)
Eu1 O21 C72 C71 13.4(3)
O22 C71 C72 O21 -1.7(4)
C77 C71 C72 O21 177.8(3)
Eu1 C71 C72 O21 -8.5(2)
O22 C71 C72 C73 175.8(3)
C77 C71 C72 C73 -4.6(5)
Eu1 C71 C72 C73 169.0(3)
O22 C71 C72 Eu1 6.9(2)
C77 C71 C72 Eu1 -173.6(3)
O22 Eu1 C72 O21 163.0(2)
N52 Eu1 C72 O21 134.0(2)
N32 Eu1 C72 O21 -84.1(2)
N12 Eu1 C72 O21 -149.1(2)
O12 Eu1 C72 O21 35.9(2)
N41 Eu1 C72 O21 -41.8(2)
N61 Eu1 C72 O21 92.7(2)
O11 Eu1 C72 O21 25.7(2)
N21 Eu1 C72 O21 -111.4(2)
N1 Eu1 C72 O21 31.2(2)
O21 Eu1 C72 C73 33.4(4)
O22 Eu1 C72 C73 -163.5(5)
N52 Eu1 C72 C73 167.4(5)
N32 Eu1 C72 C73 -50.7(5)
N12 Eu1 C72 C73 -115.6(5)
O12 Eu1 C72 C73 69.4(5)
N41 Eu1 C72 C73 -8.4(5)
N61 Eu1 C72 C73 126.1(5)
O11 Eu1 C72 C73 59.2(5)
N21 Eu1 C72 C73 -78.0(5)
N1 Eu1 C72 C73 64.7(5)
O21 Eu1 C72 C71 -167.6(3)
O22 Eu1 C72 C71 -4.57(14)
N52 Eu1 C72 C71 -33.6(2)
N32 Eu1 C72 C71 108.3(2)
N12 Eu1 C72 C71 43.34(17)
O12 Eu1 C72 C71 -131.64(16)
N41 Eu1 C72 C71 150.57(16)
N61 Eu1 C72 C71 -74.88(16)
O11 Eu1 C72 C71 -141.88(17)
N21 Eu1 C72 C71 80.99(17)
N1 Eu1 C72 C71 -136.35(16)
O21 C72 C73 C74 177.6(3)
C71 C72 C73 C74 0.1(6)
Eu1 C72 C73 C74 154.4(4)
C72 C73 C74 C75 2.8(7)
C73 C74 C75 C76 -0.3(7)
C74 C75 C76 C77 -2.5(7)
C75 C76 C77 C71 0.0(6)
O22 C71 C77 C76 -175.9(3)
C72 C71 C77 C76 4.6(5)
Eu1 C71 C77 C76 -158.8(4)
O21 Eu1 O11 N1 176.22(17)
O22 Eu1 O11 N1 134.39(15)
N52 Eu1 O11 N1 34.77(17)
N32 Eu1 O11 N1 -43.02(17)
N12 Eu1 O11 N1 -45.6(5)
O12 Eu1 O11 N1 -2.48(14)
N41 Eu1 O11 N1 -93.29(16)
N61 Eu1 O11 N1 81.18(16)
N21 Eu1 O11 N1 -147.55(15)
C72 Eu1 O11 N1 166.89(16)
O21 Eu1 O12 N1 1.22(18)
O22 Eu1 O12 N1 -76.24(19)
N52 Eu1 O12 N1 -139.92(17)
N32 Eu1 O12 N1 140.96(18)
N12 Eu1 O12 N1 174.72(15)
N41 Eu1 O12 N1 75.88(16)
N61 Eu1 O12 N1 -73.18(16)
O11 Eu1 O12 N1 2.48(14)
N21 Eu1 O12 N1 88.5(2)
C72 Eu1 O12 N1 -11.1(2)
Eu1 O11 N1 O13 -176.3(2)
Eu1 O11 N1 O12 4.3(2)
Eu1 O12 N1 O13 176.2(2)
Eu1 O12 N1 O11 -4.4(3)
O21 Eu1 N1 O13 113(3)
O22 Eu1 N1 O13 58(3)
N52 Eu1 N1 O13 -31(3)
N32 Eu1 N1 O13 -105(3)
N12 Eu1 N1 O13 -77(3)
O12 Eu1 N1 O13 -68(3)
N41 Eu1 N1 O13 -166(3)
N61 Eu1 N1 O13 28(3)
O11 Eu1 N1 O13 116(3)
N21 Eu1 N1 O13 164(3)
C72 Eu1 N1 O13 103(3)
O21 Eu1 N1 O11 -3.41(16)
O22 Eu1 N1 O11 -57.99(18)
N52 Eu1 N1 O11 -147.35(16)
N32 Eu1 N1 O11 139.27(16)
N12 Eu1 N1 O11 167.11(15)
O12 Eu1 N1 O11 175.5(3)
N41 Eu1 N1 O11 78.09(16)
N61 Eu1 N1 O11 -87.71(16)
N21 Eu1 N1 O11 47.4(2)
C72 Eu1 N1 O11 -13.46(17)
O21 Eu1 N1 O12 -178.88(16)
O22 Eu1 N1 O12 126.55(16)
N52 Eu1 N1 O12 37.18(16)
N32 Eu1 N1 O12 -36.20(16)
N12 Eu1 N1 O12 -8.4(2)
N41 Eu1 N1 O12 -97.38(17)
N61 Eu1 N1 O12 96.82(17)
O11 Eu1 N1 O12 -175.5(3)
N21 Eu1 N1 O12 -128.04(16)
C72 Eu1 N1 O12 171.07(16)
